data_4501289
loop_
_publ_author_name
'Mouchaham, Georges'
'Roques, Nans'
'Brand\`es, St\'ephane'
'Duhayon, Carine'
'Sutter, Jean-Pascal'

_publ_section_title
;
 Self-Assembly of Zr(C2O4)44--Metallotectons and Bisimidazolium Cations:
 Influence of the Dication on H-Bonded Framework Dimensionality and
 Material Potential Porosity
;
_journal_issue 12
_journal_name_full 'Crystal Growth &amp; Design'
_journal_page_first 5424
_journal_paper_doi 10.1021/cg201008v
_journal_volume 11
_journal_year 2011
_chemical_formula_moiety '2(C14 H16 N4), C8 O16 Zr, 4(H2 O)'
_chemical_formula_sum 'C36 H32 N8 O20 Zr'
_chemical_formula_weight 987.92
_space_group_IT_number 15
_symmetry_cell_setting monoclinic
_symmetry_space_group_name_Hall '-C 2yc'
_symmetry_space_group_name_H-M 'C 1 2/c 1'
_atom_sites_solution_hydrogens geom
_atom_sites_solution_primary direct
_atom_sites_solution_secondary difmap
_audit_creation_method SHELXL-97
_audit_update_record
;
2011-07-21 # Formatted by publCIF
;
_cell_angle_alpha 90.000(5)
_cell_angle_beta 97.862(5)
_cell_angle_gamma 90.000(5)
_cell_formula_units_Z 4
_cell_length_a 21.313(5)
_cell_length_b 10.974(5)
_cell_length_c 18.500(5)
_cell_measurement_reflns_used 14856
_cell_measurement_temperature 180
_cell_measurement_theta_max 31
_cell_measurement_theta_min 3
_cell_volume 4286(2)
_computing_cell_refinement 'CrysAlis RED, (Oxford Diffraction, 2002)'
_computing_data_collection 'Xcalibur, (Oxford Diffraction, 2002)'
_computing_data_reduction 'CrysAlis RED, (Oxford Diffraction, 2002)'
_computing_molecular_graphics 'ORTEP-3, (Farrugia, 1997)'
_computing_structure_refinement 'SHELXL-97, (Sheldrick, 2008)'
_computing_structure_solution 'SIR92, (Giacovazzo, 1993)'
_diffrn_ambient_temperature 180(2)
_diffrn_measured_fraction_theta_full 0.998
_diffrn_measured_fraction_theta_max 0.943
_diffrn_measurement_device_type 'Oxford Diffraction XCALIBUR'
_diffrn_measurement_method '\f & \w scans'
_diffrn_radiation_monochromator graphite
_diffrn_radiation_source 'fine-focus sealed tube'
_diffrn_radiation_type MoK\a
_diffrn_radiation_wavelength 0.71073
_diffrn_reflns_av_R_equivalents 0.0205
_diffrn_reflns_av_sigmaI/netI 0.0197
_diffrn_reflns_limit_h_max 26
_diffrn_reflns_limit_h_min -31
_diffrn_reflns_limit_k_max 15
_diffrn_reflns_limit_k_min -15
_diffrn_reflns_limit_l_max 26
_diffrn_reflns_limit_l_min -26
_diffrn_reflns_number 20350
_diffrn_reflns_theta_full 29.00
_diffrn_reflns_theta_max 31.39
_diffrn_reflns_theta_min 2.95
_exptl_absorpt_coefficient_mu 0.346
_exptl_absorpt_correction_T_max 0.93
_exptl_absorpt_correction_T_min 0.88
_exptl_absorpt_correction_type multi-scan
_exptl_absorpt_process_details 'Blessing, acta cryst. (1995), a51, 33-38'
_exptl_crystal_colour colorless
_exptl_crystal_density_diffrn 1.531
_exptl_crystal_density_method 'not measured'
_exptl_crystal_description block
_exptl_crystal_F_000 2016
_exptl_crystal_size_max 0.300
_exptl_crystal_size_mid 0.200
_exptl_crystal_size_min 0.200
_refine_diff_density_max 1.860
_refine_diff_density_min -0.566
_refine_diff_density_rms 0.127
_refine_ls_extinction_method none
_refine_ls_goodness_of_fit_ref 1.094
_refine_ls_hydrogen_treatment constr
_refine_ls_matrix_type full
_refine_ls_number_parameters 305
_refine_ls_number_reflns 6664
_refine_ls_number_restraints 0
_refine_ls_restrained_S_all 1.094
_refine_ls_R_factor_all 0.0501
_refine_ls_R_factor_gt 0.0444
_refine_ls_shift/su_max 0.000
_refine_ls_shift/su_mean 0.000
_refine_ls_structure_factor_coef Fsqd
_refine_ls_weighting_details 'calc w=1/[\s^2^(Fo^2^)+(0.0928P)^2^+7.9662P] where P=(Fo^2^+2Fc^2^)/3'
_refine_ls_weighting_scheme calc
_refine_ls_wR_factor_gt 0.1479
_refine_ls_wR_factor_ref 0.1517
_reflns_number_gt 5852
_reflns_number_total 6664
_reflns_threshold_expression >2\s(I)
_cod_data_source_file cg201008v_si_005.cif
_cod_data_source_block compound3
_cod_original_sg_symbol_Hall '-C 2yc '
_cod_original_sg_symbol_H-M 'C 1 2/c 1 '
_cod_database_code 4501289

loop_
_symmetry_equiv_pos_as_xyz
'x, y, z'
'-x, y, -z+1/2'
'x+1/2, y+1/2, z'
'-x+1/2, y+1/2, -z+1/2'
'-x, -y, -z'
'x, -y, z-1/2'
'-x+1/2, -y+1/2, -z'
'x+1/2, -y+1/2, z-1/2'

loop_
_atom_site_label
_atom_site_type_symbol
_atom_site_fract_x
_atom_site_fract_y
_atom_site_fract_z
_atom_site_U_iso_or_equiv
_atom_site_adp_type
_atom_site_occupancy
_atom_site_symmetry_multiplicity
_atom_site_calc_flag
_atom_site_refinement_flags
C1 C 0.58774(10) 0.28529(19) 0.77701(11) 0.0224(4) Uani 1 1 d .
C2 C 0.60479(11) 0.2265(2) 0.70647(12) 0.0277(4) Uani 1 1 d .
C3 C 0.58839(11) -0.1423(2) 0.80503(13) 0.0277(4) Uani 1 1 d .
C4 C 0.56233(11) -0.0943(2) 0.87293(12) 0.0250(4) Uani 1 1 d .
C5 C 0.50403(14) 0.4134(3) 0.15034(14) 0.0349(5) Uani 1 1 d .
H51 H 0.5417 0.4425 0.1797 0.052 Uiso 1 1 calc R
H52 H 0.5034 0.3259 0.1514 0.052 Uiso 1 1 calc R
H53 H 0.4674 0.4445 0.1692 0.052 Uiso 1 1 calc R
C6 C 0.50336(12) 0.4559(2) 0.07334(13) 0.0287(5) Uani 1 1 d .
C7 C 0.52706(12) 0.3895(2) 0.01870(13) 0.0276(4) Uani 1 1 d .
C8 C 0.52356(12) 0.4321(2) -0.05253(13) 0.0289(5) Uani 1 1 d .
H81 H 0.5397 0.3842 -0.0872 0.035 Uiso 1 1 calc R
C9 C 0.59977(14) 0.2421(2) 0.09045(14) 0.0351(5) Uani 1 1 d .
H91 H 0.6173 0.2936 0.1278 0.042 Uiso 1 1 calc R
C10 C 0.61372(15) 0.1249(2) 0.08255(15) 0.0362(5) Uani 1 1 d .
H101 H 0.6428 0.0794 0.1136 0.043 Uiso 1 1 calc R
C11 C 0.54205(14) 0.1732(2) -0.01009(14) 0.0344(5) Uani 1 1 d .
H111 H 0.5136 0.1700 -0.0529 0.041 Uiso 1 1 calc R
C12 C 0.80132(14) 0.4283(2) 1.10991(16) 0.0375(6) Uani 1 1 d .
H121 H 0.7769 0.4285 1.1498 0.056 Uiso 1 1 calc R
H122 H 0.8004 0.5081 1.0884 0.056 Uiso 1 1 calc R
H123 H 0.8443 0.4063 1.1275 0.056 Uiso 1 1 calc R
C13 C 0.77383(10) 0.3380(2) 1.05383(12) 0.0238(4) Uani 1 1 d .
C14 C 0.72362(10) 0.36333(19) 0.99940(11) 0.0216(4) Uani 1 1 d .
C15 C 0.70045(10) 0.2780(2) 0.94760(12) 0.0244(4) Uani 1 1 d .
H151 H 0.6666 0.2990 0.9126 0.029 Uiso 1 1 calc R
C16 C 0.67305(12) 0.5480(2) 1.04971(13) 0.0295(5) Uani 1 1 d .
H161 H 0.6756 0.5261 1.0986 0.035 Uiso 1 1 calc R
C17 C 0.64746(13) 0.6510(2) 1.01848(15) 0.0334(5) Uani 1 1 d .
H171 H 0.6291 0.7138 1.0420 0.040 Uiso 1 1 calc R
C18 C 0.68177(13) 0.5438(2) 0.93205(14) 0.0301(5) Uani 1 1 d .
H181 H 0.6911 0.5191 0.8866 0.036 Uiso 1 1 calc R
N1 N 0.65355(11) 0.64613(19) 0.94604(13) 0.0333(4) Uani 1 1 d .
H11 H 0.6409 0.7014 0.9144 0.040 Uiso 1 1 calc R
N2 N 0.69476(9) 0.48161(17) 0.99457(10) 0.0237(3) Uani 1 1 d .
N3 N 0.55515(10) 0.27219(19) 0.03360(11) 0.0295(4) Uani 1 1 d .
N4 N 0.57697(15) 0.0830(2) 0.01949(15) 0.0443(6) Uani 1 1 d .
H41 H 0.5771 0.0099 0.0027 0.053 Uiso 1 1 calc R
O1 O 0.55041(8) 0.21913(15) 0.80886(8) 0.0239(3) Uani 1 1 d .
O2 O 0.57110(8) 0.13471(16) 0.68529(9) 0.0272(3) Uani 1 1 d .
O1W O 0.7859(3) 0.5326(5) 0.8399(3) 0.0652(17) Uani 0.50 1 d P
O3 O 0.61068(9) 0.38332(16) 0.79860(10) 0.0318(4) Uani 1 1 d .
O2W O 0.76850(18) 0.3348(4) 0.7612(3) 0.0448(10) Uani 0.50 1 d P
O4 O 0.64944(12) 0.2654(2) 0.67788(12) 0.0522(6) Uani 1 1 d .
O3W O 0.66476(14) 0.5633(2) 0.71315(16) 0.0538(6) Uani 1 1 d .
O5 O 0.56842(9) -0.08458(17) 0.74721(10) 0.0312(4) Uani 1 1 d .
O6 O 0.52628(8) -0.00236(14) 0.86061(8) 0.0241(3) Uani 1 1 d .
O7 O 0.62623(10) -0.2282(2) 0.81137(11) 0.0421(5) Uani 1 1 d .
O8 O 0.57805(11) -0.1423(2) 0.93243(11) 0.0436(5) Uani 1 1 d .
Zr1 Zr 0.5000 0.06683(2) 0.7500 0.01628(9) Uani 1 2 d S

loop_
_atom_site_aniso_label
_atom_site_aniso_U_11
_atom_site_aniso_U_22
_atom_site_aniso_U_33
_atom_site_aniso_U_23
_atom_site_aniso_U_13
_atom_site_aniso_U_12
C1 0.0235(9) 0.0224(9) 0.0196(8) 0.0010(7) -0.0030(7) -0.0013(7)
C2 0.0287(10) 0.0311(11) 0.0237(9) -0.0014(8) 0.0042(8) -0.0076(9)
C3 0.0264(10) 0.0269(10) 0.0309(11) 0.0069(8) 0.0075(8) 0.0059(8)
C4 0.0274(10) 0.0233(9) 0.0242(9) 0.0049(8) 0.0033(8) 0.0030(8)
C5 0.0406(13) 0.0410(13) 0.0250(10) -0.0045(10) 0.0115(10) 0.0003(11)
C6 0.0306(11) 0.0329(11) 0.0244(10) -0.0101(8) 0.0102(8) -0.0055(9)
C7 0.0302(11) 0.0269(10) 0.0274(10) -0.0093(8) 0.0103(8) -0.0046(8)
C8 0.0322(11) 0.0322(11) 0.0242(10) -0.0108(8) 0.0110(8) -0.0034(9)
C9 0.0448(14) 0.0324(12) 0.0289(11) -0.0032(9) 0.0078(10) -0.0013(10)
C10 0.0489(15) 0.0299(12) 0.0318(12) -0.0001(9) 0.0121(11) 0.0039(11)
C11 0.0422(14) 0.0312(11) 0.0322(12) -0.0126(9) 0.0140(10) -0.0062(10)
C12 0.0353(13) 0.0321(12) 0.0398(14) -0.0121(10) -0.0145(11) 0.0070(10)
C13 0.0227(9) 0.0235(9) 0.0236(9) -0.0001(7) -0.0029(7) 0.0026(7)
C14 0.0230(9) 0.0199(8) 0.0210(8) 0.0025(7) 0.0000(7) 0.0048(7)
C15 0.0240(9) 0.0253(10) 0.0214(9) 0.0006(7) -0.0055(7) 0.0057(8)
C16 0.0341(12) 0.0280(10) 0.0256(10) -0.0014(8) 0.0007(9) 0.0082(9)
C17 0.0362(12) 0.0260(11) 0.0365(12) -0.0034(9) -0.0010(10) 0.0088(9)
C18 0.0351(12) 0.0274(10) 0.0269(10) 0.0068(8) 0.0011(9) 0.0081(9)
N1 0.0381(11) 0.0242(9) 0.0357(11) 0.0075(8) -0.0019(9) 0.0091(8)
N2 0.0265(9) 0.0209(8) 0.0226(8) 0.0024(6) -0.0002(7) 0.0062(7)
N3 0.0356(10) 0.0270(9) 0.0280(9) -0.0087(7) 0.0116(8) -0.0042(8)
N4 0.0625(17) 0.0342(12) 0.0399(13) -0.0104(10) 0.0206(12) -0.0047(11)
O1 0.0284(8) 0.0248(7) 0.0184(6) -0.0023(5) 0.0030(6) -0.0048(6)
O2 0.0282(8) 0.0296(8) 0.0256(7) -0.0069(6) 0.0100(6) -0.0073(6)
O1W 0.058(3) 0.078(3) 0.071(3) -0.033(3) 0.047(3) -0.047(3)
O3 0.0394(9) 0.0256(8) 0.0289(8) -0.0033(7) -0.0003(7) -0.0100(7)
O2W 0.0201(16) 0.053(2) 0.063(3) -0.019(2) 0.0136(16) -0.0063(16)
O4 0.0527(13) 0.0665(15) 0.0419(11) -0.0144(11) 0.0232(10) -0.0333(12)
O3W 0.0595(15) 0.0391(12) 0.0633(16) 0.0069(10) 0.0100(12) -0.0059(10)
O5 0.0353(9) 0.0348(9) 0.0243(8) 0.0061(7) 0.0077(7) 0.0145(7)
O6 0.0304(8) 0.0224(7) 0.0186(6) 0.0026(5) 0.0002(6) 0.0056(6)
O7 0.0446(11) 0.0432(11) 0.0413(10) 0.0142(9) 0.0157(9) 0.0246(9)
O8 0.0548(12) 0.0480(12) 0.0291(9) 0.0185(8) 0.0096(8) 0.0243(10)
Zr1 0.01850(14) 0.01673(13) 0.01344(13) 0.000 0.00162(9) 0.000

loop_
_atom_type_symbol
_atom_type_description
_atom_type_scat_dispersion_real
_atom_type_scat_dispersion_imag
_atom_type_scat_source
C C 0.0033 0.0016 'International Tables Vol C Tables 4.2.6.8 and 6.1.1.4'
H H 0.0000 0.0000 'International Tables Vol C Tables 4.2.6.8 and 6.1.1.4'
N N 0.0061 0.0033 'International Tables Vol C Tables 4.2.6.8 and 6.1.1.4'
O O 0.0106 0.0060 'International Tables Vol C Tables 4.2.6.8 and 6.1.1.4'
Zr Zr -2.9673 0.5597 'International Tables Vol C Tables 4.2.6.8 and 6.1.1.4'

loop_
_geom_angle_atom_site_label_1
_geom_angle_atom_site_label_2
_geom_angle_atom_site_label_3
_geom_angle
_geom_angle_site_symmetry_1
_geom_angle_site_symmetry_3
O3 C1 O1 126.4(2) . .
O3 C1 C2 120.8(2) . .
O1 C1 C2 112.70(18) . .
O4 C2 O2 125.7(2) . .
O4 C2 C1 120.4(2) . .
O2 C2 C1 113.86(19) . .
O7 C3 O5 127.0(2) . .
O7 C3 C4 119.2(2) . .
O5 C3 C4 113.76(19) . .
O8 C4 O6 126.0(2) . .
O8 C4 C3 120.2(2) . .
O6 C4 C3 113.79(19) . .
C6 C5 H51 109.5 . .
C6 C5 H52 109.5 . .
H51 C5 H52 109.5 . .
C6 C5 H53 109.5 . .
H51 C5 H53 109.5 . .
H52 C5 H53 109.5 . .
C8 C6 C7 116.0(2) 5_665 .
C8 C6 C5 119.3(2) 5_665 .
C7 C6 C5 124.7(2) . .
C8 C7 C6 122.2(2) . .
C8 C7 N3 116.9(2) . .
C6 C7 N3 120.9(2) . .
C6 C8 C7 121.8(2) 5_665 .
C6 C8 H81 119.1 5_665 .
C7 C8 H81 119.1 . .
C10 C9 N3 107.0(2) . .
C10 C9 H91 126.5 . .
N3 C9 H91 126.5 . .
C9 C10 N4 107.6(3) . .
C9 C10 H101 126.2 . .
N4 C10 H101 126.2 . .
N4 C11 N3 107.2(3) . .
N4 C11 H111 126.4 . .
N3 C11 H111 126.4 . .
C13 C12 H121 109.5 . .
C13 C12 H122 109.5 . .
H121 C12 H122 109.5 . .
C13 C12 H123 109.5 . .
H121 C12 H123 109.5 . .
H122 C12 H123 109.5 . .
C15 C13 C14 115.82(19) 7_657 .
C15 C13 C12 120.20(19) 7_657 .
C14 C13 C12 124.0(2) . .
C15 C14 C13 122.17(19) . .
C15 C14 N2 117.42(18) . .
C13 C14 N2 120.41(19) . .
C14 C15 C13 122.01(18) . 7_657
C14 C15 H151 119.0 . .
C13 C15 H151 119.0 7_657 .
C17 C16 N2 106.4(2) . .
C17 C16 H161 126.8 . .
N2 C16 H161 126.8 . .
C16 C17 N1 107.5(2) . .
C16 C17 H171 126.3 . .
N1 C17 H171 126.3 . .
N1 C18 N2 108.1(2) . .
N1 C18 H181 125.9 . .
N2 C18 H181 125.9 . .
C18 N1 C17 109.5(2) . .
C18 N1 H11 125.2 . .
C17 N1 H11 125.2 . .
C18 N2 C16 108.52(19) . .
C18 N2 C14 123.48(19) . .
C16 N2 C14 127.93(19) . .
C9 N3 C11 109.3(2) . .
C9 N3 C7 126.7(2) . .
C11 N3 C7 123.9(2) . .
C11 N4 C10 108.8(2) . .
C11 N4 H41 125.6 . .
C10 N4 H41 125.6 . .
C1 O1 Zr1 119.80(13) . .
C2 O2 Zr1 120.48(14) . .
C3 O5 Zr1 120.11(15) . .
C4 O6 Zr1 121.07(14) . .
O6 Zr1 O6 139.29(9) . 2_656
O6 Zr1 O2 73.34(6) . 2_656
O6 Zr1 O2 121.58(7) 2_656 2_656
O6 Zr1 O2 121.58(7) . .
O6 Zr1 O2 73.34(6) 2_656 .
O2 Zr1 O2 140.16(9) 2_656 .
O6 Zr1 O1 75.77(6) . .
O6 Zr1 O1 140.87(6) 2_656 .
O2 Zr1 O1 78.33(7) 2_656 .
O2 Zr1 O1 71.53(6) . .
O6 Zr1 O1 140.88(6) . 2_656
O6 Zr1 O1 75.77(6) 2_656 2_656
O2 Zr1 O1 71.53(6) 2_656 2_656
O2 Zr1 O1 78.33(7) . 2_656
O1 Zr1 O1 80.75(9) . 2_656
O6 Zr1 O5 78.62(7) . 2_656
O6 Zr1 O5 71.08(6) 2_656 2_656
O2 Zr1 O5 74.64(7) 2_656 2_656
O2 Zr1 O5 140.88(6) . 2_656
O1 Zr1 O5 147.01(6) . 2_656
O1 Zr1 O5 107.68(7) 2_656 2_656
O6 Zr1 O5 71.08(6) . .
O6 Zr1 O5 78.62(7) 2_656 .
O2 Zr1 O5 140.88(6) 2_656 .
O2 Zr1 O5 74.64(7) . .
O1 Zr1 O5 107.68(7) . .
O1 Zr1 O5 147.01(6) 2_656 .
O5 Zr1 O5 82.85(11) 2_656 .

loop_
_geom_bond_atom_site_label_1
_geom_bond_atom_site_label_2
_geom_bond_distance
_geom_bond_site_symmetry_2
C1 O3 1.226(3) .
C1 O1 1.279(3) .
C1 C2 1.543(3) .
C2 O4 1.227(3) .
C2 O2 1.268(3) .
C3 O7 1.236(3) .
C3 O5 1.265(3) .
C3 C4 1.534(3) .
C4 O8 1.225(3) .
C4 O6 1.270(3) .
C5 C6 1.497(4) .
C5 H51 0.9600 .
C5 H52 0.9600 .
C5 H53 0.9600 .
C6 C8 1.388(4) 5_665
C6 C7 1.396(3) .
C7 C8 1.391(3) .
C7 N3 1.431(3) .
C8 C6 1.388(4) 5_665
C8 H81 0.9300 .
C9 C10 1.333(4) .
C9 N3 1.359(4) .
C9 H91 0.9300 .
C10 N4 1.391(4) .
C10 H101 0.9300 .
C11 N4 1.312(4) .
C11 N3 1.360(3) .
C11 H111 0.9300 .
C12 C13 1.495(3) .
C12 H121 0.9600 .
C12 H122 0.9600 .
C12 H123 0.9600 .
C13 C15 1.388(3) 7_657
C13 C14 1.393(3) .
C14 C15 1.382(3) .
C14 N2 1.434(3) .
C15 C13 1.388(3) 7_657
C15 H151 0.9300 .
C16 C17 1.350(3) .
C16 N2 1.384(3) .
C16 H161 0.9300 .
C17 N1 1.365(4) .
C17 H171 0.9300 .
C18 N1 1.316(3) .
C18 N2 1.339(3) .
C18 H181 0.9300 .
N1 H11 0.8600 .
N4 H41 0.8600 .
O1 Zr1 2.1940(16) .
O2 Zr1 2.1865(16) .
O5 Zr1 2.2160(18) .
O6 Zr1 2.1826(16) .
Zr1 O6 2.1826(16) 2_656
Zr1 O2 2.1865(16) 2_656
Zr1 O1 2.1940(16) 2_656
Zr1 O5 2.2160(18) 2_656
